data_7226880
loop_
_publ_author_name
'Liu, Jin'
'Yan, Sheng-Jiao'
'Cao, Zheng-Mao'
'Cui, Shi-Sheng'
'Lin, Jun'

_publ_section_title
;
 Synthesis of bicyclic 2-pyridones by regioselective annulations of
 heterocyclic ketene aminals with anhydride
;
_journal_name_full 'RSC Adv.'
_journal_paper_doi 10.1039/C6RA23451H
_journal_year 2016
_chemical_formula_sum 'C16 H18 N2 O3'
_chemical_formula_weight 286.32
_chemical_name_systematic
; 
 ? 
;
_space_group_IT_number 2
_symmetry_cell_setting triclinic
_symmetry_space_group_name_Hall '-P 1'
_symmetry_space_group_name_H-M 'P -1'
_atom_sites_solution_hydrogens geom
_atom_sites_solution_primary direct
_atom_sites_solution_secondary difmap
_audit_creation_method SHELXL-97
_audit_update_record
;
2016-09-09 deposited with the CCDC.
2016-10-20 downloaded from the CCDC.
;
_cell_angle_alpha 94.965(2)
_cell_angle_beta 103.154(2)
_cell_angle_gamma 109.687(2)
_cell_formula_units_Z 2
_cell_length_a 7.3821(12)
_cell_length_b 9.8440(17)
_cell_length_c 10.9083(18)
_cell_measurement_reflns_used 1197
_cell_measurement_temperature 293(2)
_cell_measurement_theta_max 21.93
_cell_measurement_theta_min 2.23
_cell_volume 715.2(2)
_computing_cell_refinement 'Bruker SMART'
_computing_data_collection 'Bruker SMART'
_computing_data_reduction 'Bruker SAINT'
_computing_molecular_graphics 'Bruker SHELXTL'
_computing_publication_material 'Bruker SHELXTL'
_computing_structure_refinement 'SHELXL-97 (Sheldrick, 1997)'
_computing_structure_solution 'SHELXS-97 (Sheldrick, 1990)'
_diffrn_ambient_temperature 293(2)
_diffrn_measured_fraction_theta_full 0.996
_diffrn_measured_fraction_theta_max 0.996
_diffrn_measurement_device_type 'CCD area detector'
_diffrn_measurement_method 'phi and omega scans'
_diffrn_radiation_monochromator graphite
_diffrn_radiation_source 'fine-focus sealed tube'
_diffrn_radiation_type MoK\a
_diffrn_radiation_wavelength 0.71073
_diffrn_reflns_av_R_equivalents 0.0249
_diffrn_reflns_av_sigmaI/netI 0.0396
_diffrn_reflns_limit_h_max 8
_diffrn_reflns_limit_h_min -8
_diffrn_reflns_limit_k_max 11
_diffrn_reflns_limit_k_min -11
_diffrn_reflns_limit_l_max 13
_diffrn_reflns_limit_l_min -13
_diffrn_reflns_number 5725
_diffrn_reflns_theta_full 25.15
_diffrn_reflns_theta_max 25.15
_diffrn_reflns_theta_min 1.95
_exptl_absorpt_coefficient_mu 0.093
_exptl_absorpt_correction_T_max 0.9835
_exptl_absorpt_correction_T_min 0.9727
_exptl_absorpt_correction_type multi-scan
_exptl_crystal_colour colourless
_exptl_crystal_density_diffrn 1.330
_exptl_crystal_density_method 'not measured'
_exptl_crystal_description block
_exptl_crystal_F_000 304
_exptl_crystal_size_max 0.30
_exptl_crystal_size_mid 0.20
_exptl_crystal_size_min 0.18
_refine_diff_density_max 0.384
_refine_diff_density_min -0.213
_refine_diff_density_rms 0.047
_refine_ls_extinction_method none
_refine_ls_goodness_of_fit_ref 1.071
_refine_ls_hydrogen_treatment mixed
_refine_ls_matrix_type full
_refine_ls_number_parameters 192
_refine_ls_number_reflns 2541
_refine_ls_number_restraints 0
_refine_ls_restrained_S_all 1.071
_refine_ls_R_factor_all 0.0978
_refine_ls_R_factor_gt 0.0633
_refine_ls_shift/su_max 0.000
_refine_ls_shift/su_mean 0.000
_refine_ls_structure_factor_coef Fsqd
_refine_ls_weighting_details 'calc w=1/[\s^2^(Fo^2^)+(0.0720P)^2^+0.4929P] where P=(Fo^2^+2Fc^2^)/3'
_refine_ls_weighting_scheme calc
_refine_ls_wR_factor_gt 0.1611
_refine_ls_wR_factor_ref 0.1910
_reflns_number_gt 1650
_reflns_number_total 2541
_reflns_threshold_expression >2sigma(I)
_cod_data_source_file c6ra23451h2.cif
_cod_data_source_block 1
_cod_depositor_comments
;
The following automatic conversions were performed:

'_symmetry_cell_setting' value 'Triclinic' changed to 'triclinic'
according to
/usr/data/users/saulius/crontab/automatic-downloads/rss-feeds/RSC/lib/dictionaries/cif_core.dic
dictionary named 'cif_core.dic' version 2.4.2 from 2011-04-26.

Automatic conversion script
Id: cif_fix_values 4268 2015-11-12 08:31:59Z antanas 
;
_cod_original_sg_symbol_H-M 'P-1   '
_cod_database_code 7226880

loop_
_symmetry_equiv_pos_as_xyz
'x, y, z'
'-x, -y, -z'

loop_
_atom_site_label
_atom_site_type_symbol
_atom_site_fract_x
_atom_site_fract_y
_atom_site_fract_z
_atom_site_U_iso_or_equiv
_atom_site_adp_type
_atom_site_occupancy
_atom_site_symmetry_multiplicity
_atom_site_calc_flag
_atom_site_refinement_flags
N1 N -0.0834(4) 0.6086(3) -0.2439(2) 0.0591(7) Uani 1 1 d .
N2 N -0.3527(4) 0.5239(3) -0.1753(3) 0.0651(8) Uani 1 1 d .
H2 H -0.4240 0.4984 -0.1229 0.078 Uiso 1 1 calc R
O1 O 0.1692(4) 0.6453(3) -0.3357(2) 0.0829(9) Uani 1 1 d .
O2 O -0.2979(3) 0.6128(3) 0.0809(2) 0.0696(7) Uani 1 1 d .
O3 O 0.3320(4) 1.1068(3) 0.5394(2) 0.0699(7) Uani 1 1 d .
C1 C -0.4308(7) 0.4770(5) -0.3125(4) 0.0941(15) Uani 1 1 d .
H1A H -0.5205 0.5251 -0.3483 0.113 Uiso 1 1 calc R
H1B H -0.5015 0.3717 -0.3346 0.113 Uiso 1 1 calc R
C2 C -0.2426(6) 0.5239(5) -0.3606(3) 0.0790(12) Uani 1 1 d .
H2A H -0.2186 0.4393 -0.3951 0.095 Uiso 1 1 calc R
H2B H -0.2536 0.5841 -0.4257 0.095 Uiso 1 1 calc R
C3 C 0.1156(6) 0.6581(3) -0.2383(3) 0.0605(9) Uani 1 1 d .
C4 C 0.2559(5) 0.7188(4) -0.1056(3) 0.0702(10) Uani 1 1 d .
H4 H 0.2678 0.6323 -0.0716 0.084 Uiso 1 1 calc R
C5 C 0.1720(5) 0.7838(4) -0.0178(3) 0.0687(10) Uani 1 1 d .
H5A H 0.1798 0.8797 -0.0366 0.082 Uiso 1 1 calc R
H5B H 0.2550 0.7980 0.0687 0.082 Uiso 1 1 calc R
C6 C -0.0427(4) 0.6959(3) -0.0218(3) 0.0499(8) Uani 1 1 d .
C7 C -0.1600(5) 0.6104(3) -0.1379(3) 0.0513(8) Uani 1 1 d .
C8 C -0.1269(4) 0.6984(3) 0.0835(3) 0.0499(8) Uani 1 1 d .
C9 C -0.0066(4) 0.8076(3) 0.2047(3) 0.0463(7) Uani 1 1 d .
C10 C 0.0921(4) 0.9560(3) 0.2055(3) 0.0498(8) Uani 1 1 d .
H10 H 0.0860 0.9900 0.1283 0.060 Uiso 1 1 calc R
C11 C 0.1981(5) 1.0527(4) 0.3178(3) 0.0532(8) Uani 1 1 d .
H11 H 0.2593 1.1517 0.3162 0.064 Uiso 1 1 calc R
C12 C 0.2145(4) 1.0038(4) 0.4334(3) 0.0511(8) Uani 1 1 d .
C13 C 0.1178(5) 0.8561(4) 0.4357(3) 0.0563(9) Uani 1 1 d .
H13 H 0.1289 0.8216 0.5128 0.068 Uiso 1 1 calc R
C14 C 0.0052(5) 0.7615(4) 0.3218(3) 0.0527(8) Uani 1 1 d .
H14 H -0.0649 0.6639 0.3238 0.063 Uiso 1 1 calc R
C15 C 0.3585(6) 1.0593(5) 0.6602(3) 0.0821(12) Uani 1 1 d .
H15A H 0.2322 1.0235 0.6797 0.123 Uiso 1 1 calc R
H15B H 0.4508 1.1402 0.7256 0.123 Uiso 1 1 calc R
H15C H 0.4105 0.9823 0.6564 0.123 Uiso 1 1 calc R
C16 C 0.4655(5) 0.8100(4) -0.1046(4) 0.0685(10) Uani 1 1 d .
H16A H 0.4679 0.9008 -0.1315 0.103 Uiso 1 1 calc R
H16B H 0.5103 0.7577 -0.1621 0.103 Uiso 1 1 calc R
H16C H 0.5522 0.8299 -0.0197 0.103 Uiso 1 1 calc R

loop_
_atom_site_aniso_label
_atom_site_aniso_U_11
_atom_site_aniso_U_22
_atom_site_aniso_U_33
_atom_site_aniso_U_23
_atom_site_aniso_U_13
_atom_site_aniso_U_12
N1 0.0655(18) 0.0575(17) 0.0427(16) -0.0016(13) 0.0053(13) 0.0172(14)
N2 0.0582(17) 0.0620(18) 0.0525(17) 0.0000(14) 0.0007(14) 0.0058(14)
O1 0.108(2) 0.0809(19) 0.0593(17) 0.0059(14) 0.0388(16) 0.0260(16)
O2 0.0534(14) 0.0692(16) 0.0645(16) 0.0092(12) 0.0133(12) -0.0019(12)
O3 0.0733(16) 0.0740(16) 0.0483(14) -0.0030(12) 0.0058(12) 0.0199(13)
C1 0.085(3) 0.089(3) 0.062(3) -0.009(2) -0.003(2) -0.005(2)
C2 0.087(3) 0.084(3) 0.048(2) -0.0134(19) -0.007(2) 0.032(2)
C3 0.084(3) 0.0425(18) 0.053(2) 0.0104(15) 0.0233(19) 0.0168(17)
C4 0.064(2) 0.074(2) 0.062(2) 0.0015(19) 0.0229(19) 0.0107(19)
C5 0.0484(19) 0.087(3) 0.056(2) -0.0085(19) 0.0093(16) 0.0154(18)
C6 0.0462(17) 0.0514(18) 0.0450(18) 0.0020(14) 0.0089(14) 0.0132(14)
C7 0.0554(19) 0.0456(18) 0.0481(19) 0.0076(15) 0.0073(15) 0.0173(15)
C8 0.0430(17) 0.0480(18) 0.0499(19) 0.0052(15) 0.0060(14) 0.0109(14)
C9 0.0419(16) 0.0517(18) 0.0455(18) 0.0068(14) 0.0154(14) 0.0156(14)
C10 0.0503(17) 0.0530(19) 0.0452(18) 0.0093(15) 0.0141(14) 0.0170(15)
C11 0.0564(19) 0.0479(18) 0.052(2) 0.0046(15) 0.0168(16) 0.0148(15)
C12 0.0466(17) 0.060(2) 0.0446(18) -0.0015(15) 0.0109(14) 0.0210(15)
C13 0.061(2) 0.067(2) 0.0436(19) 0.0138(16) 0.0172(16) 0.0230(17)
C14 0.0547(18) 0.0508(18) 0.054(2) 0.0116(16) 0.0221(16) 0.0159(15)
C15 0.084(3) 0.112(3) 0.044(2) 0.003(2) 0.0020(19) 0.041(3)
C16 0.065(2) 0.069(2) 0.076(3) 0.0129(19) 0.032(2) 0.0222(19)

loop_
_atom_type_symbol
_atom_type_description
_atom_type_scat_dispersion_real
_atom_type_scat_dispersion_imag
_atom_type_scat_source
C C 0.0033 0.0016 'International Tables Vol C Tables 4.2.6.8 and 6.1.1.4'
H H 0.0000 0.0000 'International Tables Vol C Tables 4.2.6.8 and 6.1.1.4'
N N 0.0061 0.0033 'International Tables Vol C Tables 4.2.6.8 and 6.1.1.4'
O O 0.0106 0.0060 'International Tables Vol C Tables 4.2.6.8 and 6.1.1.4'

loop_
_geom_angle_atom_site_label_1
_geom_angle_atom_site_label_2
_geom_angle_atom_site_label_3
_geom_angle
C3 N1 C7 124.9(3)
C3 N1 C2 123.2(3)
C7 N1 C2 111.1(3)
C7 N2 C1 113.6(3)
C7 N2 H2 123.2
C1 N2 H2 123.2
C12 O3 C15 117.7(3)
N2 C1 C2 103.5(3)
N2 C1 H1A 111.1
C2 C1 H1A 111.1
N2 C1 H1B 111.1
C2 C1 H1B 111.1
H1A C1 H1B 109.0
N1 C2 C1 102.8(3)
N1 C2 H2A 111.2
C1 C2 H2A 111.2
N1 C2 H2B 111.2
C1 C2 H2B 111.2
H2A C2 H2B 109.1
O1 C3 N1 120.4(3)
O1 C3 C4 124.5(4)
N1 C3 C4 115.0(3)
C5 C4 C16 115.1(3)
C5 C4 C3 113.4(3)
C16 C4 C3 113.5(3)
C5 C4 H4 104.4
C16 C4 H4 104.4
C3 C4 H4 104.4
C4 C5 C6 115.7(3)
C4 C5 H5A 108.4
C6 C5 H5A 108.4
C4 C5 H5B 108.4
C6 C5 H5B 108.4
H5A C5 H5B 107.4
C7 C6 C8 119.8(3)
C7 C6 C5 115.3(3)
C8 C6 C5 124.9(3)
N2 C7 C6 130.9(3)
N2 C7 N1 107.9(3)
C6 C7 N1 121.1(3)
O2 C8 C6 123.1(3)
O2 C8 C9 117.5(3)
C6 C8 C9 119.4(3)
C14 C9 C10 117.5(3)
C14 C9 C8 119.6(3)
C10 C9 C8 122.9(3)
C11 C10 C9 121.3(3)
C11 C10 H10 119.3
C9 C10 H10 119.3
C10 C11 C12 120.4(3)
C10 C11 H11 119.8
C12 C11 H11 119.8
O3 C12 C11 116.1(3)
O3 C12 C13 124.2(3)
C11 C12 C13 119.6(3)
C14 C13 C12 119.0(3)
C14 C13 H13 120.5
C12 C13 H13 120.5
C13 C14 C9 122.0(3)
C13 C14 H14 119.0
C9 C14 H14 119.0
O3 C15 H15A 109.5
O3 C15 H15B 109.5
H15A C15 H15B 109.5
O3 C15 H15C 109.5
H15A C15 H15C 109.5
H15B C15 H15C 109.5
C4 C16 H16A 109.5
C4 C16 H16B 109.5
H16A C16 H16B 109.5
C4 C16 H16C 109.5
H16A C16 H16C 109.5
H16B C16 H16C 109.5

loop_
_geom_bond_atom_site_label_1
_geom_bond_atom_site_label_2
_geom_bond_distance
N1 C3 1.368(4)
N1 C7 1.399(4)
N1 C2 1.474(4)
N2 C7 1.332(4)
N2 C1 1.447(5)
N2 H2 0.8600
O1 C3 1.226(4)
O2 C8 1.253(4)
O3 C12 1.366(4)
O3 C15 1.429(4)
C1 C2 1.535(6)
C1 H1A 0.9700
C1 H1B 0.9700
C2 H2A 0.9700
C2 H2B 0.9700
C3 C4 1.509(5)
C4 C5 1.463(5)
C4 C16 1.501(5)
C4 H4 0.9800
C5 C6 1.517(4)
C5 H5A 0.9700
C5 H5B 0.9700
C6 C7 1.374(4)
C6 C8 1.426(4)
C8 C9 1.506(4)
C9 C14 1.387(4)
C9 C10 1.393(4)
C10 C11 1.371(4)
C10 H10 0.9300
C11 C12 1.383(4)
C11 H11 0.9300
C12 C13 1.392(5)
C13 C14 1.382(4)
C13 H13 0.9300
C14 H14 0.9300
C15 H15A 0.9600
C15 H15B 0.9600
C15 H15C 0.9600
C16 H16A 0.9600
C16 H16B 0.9600
C16 H16C 0.9600

loop_
_geom_torsion_atom_site_label_1
_geom_torsion_atom_site_label_2
_geom_torsion_atom_site_label_3
_geom_torsion_atom_site_label_4
_geom_torsion
C7 N2 C1 C2 10.7(5)
C3 N1 C2 C1 172.1(3)
C7 N1 C2 C1 1.7(4)
N2 C1 C2 N1 -6.9(4)
C7 N1 C3 O1 176.2(3)
C2 N1 C3 O1 7.1(5)
C7 N1 C3 C4 -0.5(5)
C2 N1 C3 C4 -169.6(3)
O1 C3 C4 C5 153.8(4)
N1 C3 C4 C5 -29.6(5)
O1 C3 C4 C16 20.0(5)
N1 C3 C4 C16 -163.4(3)
C16 C4 C5 C6 177.5(3)
C3 C4 C5 C6 44.4(5)
C4 C5 C6 C7 -29.4(5)
C4 C5 C6 C8 151.3(3)
C1 N2 C7 C6 167.3(4)
C1 N2 C7 N1 -10.0(4)
C8 C6 C7 N2 1.2(6)
C5 C6 C7 N2 -178.1(3)
C8 C6 C7 N1 178.2(3)
C5 C6 C7 N1 -1.1(5)
C3 N1 C7 N2 -165.5(3)
C2 N1 C7 N2 4.8(4)
C3 N1 C7 C6 16.9(5)
C2 N1 C7 C6 -172.8(3)
C7 C6 C8 O2 8.8(5)
C5 C6 C8 O2 -171.9(3)
C7 C6 C8 C9 -171.6(3)
C5 C6 C8 C9 7.7(5)
O2 C8 C9 C14 46.4(4)
C6 C8 C9 C14 -133.2(3)
O2 C8 C9 C10 -132.3(3)
C6 C8 C9 C10 48.1(4)
C14 C9 C10 C11 0.4(4)
C8 C9 C10 C11 179.1(3)
C9 C10 C11 C12 2.0(5)
C15 O3 C12 C11 -177.7(3)
C15 O3 C12 C13 0.6(5)
C10 C11 C12 O3 176.5(3)
C10 C11 C12 C13 -1.8(5)
O3 C12 C13 C14 -179.0(3)
C11 C12 C13 C14 -0.8(5)
C12 C13 C14 C9 3.3(5)
C10 C9 C14 C13 -3.1(5)
C8 C9 C14 C13 178.2(3)
